data_1543305
loop_
_publ_author_name
'Arteaga, Fernando Arteaga'
'Liu, Zijian'
'Brewitz, Lennart'
'Chen, Jianyang'
'Sun, Bo'
'Kumagai, Naoya'
'Shibasaki, Masakatsu'

_publ_section_title
;
 Direct Catalytic Asymmetric Mannich-Type Reaction of Alkylamides.
;
_journal_issue 10
_journal_name_full 'Organic letters'
_journal_page_first 2391
_journal_page_last 2394
_journal_paper_doi 10.1021/acs.orglett.6b00879
_journal_volume 18
_journal_year 2016
_chemical_formula_moiety 'C12 H16 N2 O'
_chemical_formula_sum 'C12 H16 N2 O'
_chemical_formula_weight 204.27
_space_group_crystal_system monoclinic
_space_group_IT_number 14
_space_group_name_Hall '-P 2ybc'
_space_group_name_H-M_alt 'P 1 21/c 1'
_symmetry_space_group_name_Hall '-P 2ybc'
_symmetry_space_group_name_H-M 'P 1 21/c 1'
_atom_sites_solution_hydrogens geom
_atom_sites_solution_primary direct
_atom_sites_solution_secondary difmap
_cell_angle_alpha 90.0000
_cell_angle_beta 100.5610
_cell_angle_gamma 90.0000
_cell_formula_units_Z 4
_cell_length_a 6.3014
_cell_length_b 11.7426
_cell_length_c 15.4771
_cell_measurement_reflns_used 8606
_cell_measurement_temperature 93
_cell_measurement_theta_max 68.25
_cell_measurement_theta_min 3.77
_cell_volume 1125.825
_computing_cell_refinement 'RAPID AUTO'
_computing_data_collection 'RAPID AUTO (Rigaku, ????)'
_computing_data_reduction 'RAPID AUTO'
_computing_molecular_graphics 'CrystalStructure 4.2.1'
_computing_publication_material 'CrystalStructure 4.2.1 (Rigaku, 2016)'
_computing_structure_refinement 'SHELXL Version 2014/7 (Sheldrick, 2008)'
_computing_structure_solution 'SHELXT Version 2014/5 (Sheldrick, 2014)'
_diffrn_ambient_temperature 93
_diffrn_detector_area_resol_mean 10.000
_diffrn_measured_fraction_theta_full 1.000
_diffrn_measured_fraction_theta_max 1.000
_diffrn_measurement_device_type 'Rigaku R-AXIS RAPID'
_diffrn_measurement_method \w
_diffrn_radiation_type 'Cu K\a'
_diffrn_radiation_wavelength 1.54187
_diffrn_reflns_av_R_equivalents 0.0745
_diffrn_reflns_Laue_measured_fraction_full 1.000
_diffrn_reflns_Laue_measured_fraction_max 1.000
_diffrn_reflns_limit_h_max 7
_diffrn_reflns_limit_h_min -7
_diffrn_reflns_limit_k_max 14
_diffrn_reflns_limit_k_min -14
_diffrn_reflns_limit_l_max 18
_diffrn_reflns_limit_l_min -18
_diffrn_reflns_number 12694
_diffrn_reflns_point_group_measured_fraction_full 1.000
_diffrn_reflns_point_group_measured_fraction_max 1.000
_diffrn_reflns_theta_full 67.687
_diffrn_reflns_theta_max 68.205
_diffrn_reflns_theta_min 4.757
_diffrn_standards_number 0
_exptl_absorpt_coefficient_mu 0.619
_exptl_absorpt_correction_T_max 0.940
_exptl_absorpt_correction_T_min 0.684
_exptl_absorpt_correction_type multi-scan
_exptl_absorpt_process_details 'ABSCOR (Rigaku, 1995)'
_exptl_crystal_colour colorless
_exptl_crystal_density_diffrn 1.205
_exptl_crystal_density_method 'not measured'
_exptl_crystal_description platelet
_exptl_crystal_F_000 440.00
_exptl_crystal_size_max 0.200
_exptl_crystal_size_mid 0.200
_exptl_crystal_size_min 0.100
_refine_diff_density_max 0.21
_refine_diff_density_min -0.29
_refine_ls_extinction_method none
_refine_ls_goodness_of_fit_ref 1.081
_refine_ls_hydrogen_treatment constr
_refine_ls_number_parameters 157
_refine_ls_number_reflns 2058
_refine_ls_number_restraints 0
_refine_ls_R_factor_all 0.0477
_refine_ls_R_factor_gt 0.0431
_refine_ls_shift/su_max 0.000
_refine_ls_structure_factor_coef Fsqd
_refine_ls_weighting_details 'w = 1/[\s^2^(Fo^2^)+(0.0639P)^2^+0.1190P] where P=(Fo^2^+2Fc^2^)/3'
_refine_ls_weighting_scheme calc
_refine_ls_wR_factor_gt 0.1120
_refine_ls_wR_factor_ref 0.1148
_reflns_Friedel_coverage 0.000
_reflns_number_gt 1829
_reflns_number_total 2058
_reflns_threshold_expression F^2^>2.0\s(F^2^)
_cod_data_source_file ol6b00879_si_002.cif
_cod_data_source_block 160317Lennart2
_cod_depositor_comments 'Adding full bibliography for 1543304--1543309.cif.'
_cod_original_cell_volume 1125.8318
_cod_database_code 1543305

loop_
_space_group_symop_id
_space_group_symop_operation_xyz
1 +X,+Y,+Z
2 -X,1/2+Y,1/2-Z
3 -X,-Y,-Z
4 +X,-1/2-Y,-1/2+Z

loop_
_atom_site_label
_atom_site_type_symbol
_atom_site_fract_x
_atom_site_fract_y
_atom_site_fract_z
_atom_site_U_iso_or_equiv
_atom_site_adp_type
_atom_site_occupancy
_atom_site_site_symmetry_order
_atom_site_calc_flag
_atom_site_refinement_flags_posn
_atom_site_refinement_flags_adp
_atom_site_refinement_flags_occupancy
_atom_site_disorder_assembly
_atom_site_disorder_group
C14A C 0.514(2) 0.1338(9) 0.6298(10) 0.038(2) Uani 0.518(5) 1 d . . P A 1
H14A H 0.5955 0.1245 0.6904 0.046 Uiso 0.518(5) 1 calc R U P A 1
H14B H 0.5984 0.0970 0.5894 0.046 Uiso 0.518(5) 1 calc R U P A 1
C15A C 0.2988(6) 0.0740(3) 0.6221(2) 0.0504(12) Uani 0.518(5) 1 d . . P A 1
H15A H 0.2241 0.1015 0.6683 0.076 Uiso 0.518(5) 1 calc R U P A 1
H15B H 0.3223 -0.0083 0.6286 0.076 Uiso 0.518(5) 1 calc R U P A 1
H15C H 0.2106 0.0901 0.5644 0.076 Uiso 0.518(5) 1 calc R U P A 1
C14B C 0.506(2) 0.1276(8) 0.6435(10) 0.032(2) Uani 0.482(5) 1 d . . P A 2
H14C H 0.6565 0.1091 0.6708 0.038 Uiso 0.482(5) 1 calc R U P A 2
H14D H 0.4147 0.1190 0.6888 0.038 Uiso 0.482(5) 1 calc R U P A 2
C15B C 0.4311(9) 0.0484(3) 0.5702(2) 0.0684(19) Uani 0.482(5) 1 d . . P A 2
H15D H 0.2808 0.0656 0.5442 0.103 Uiso 0.482(5) 1 calc R U P A 2
H15E H 0.4413 -0.0300 0.5923 0.103 Uiso 0.482(5) 1 calc R U P A 2
H15F H 0.5217 0.0569 0.5255 0.103 Uiso 0.482(5) 1 calc R U P A 2
O18 O 0.38350(14) 0.28216(7) 0.53889(5) 0.0280(2) Uani 1 1 d . . . . .
N2 N 0.60986(16) 0.33239(8) 0.66340(6) 0.0224(3) Uani 1 1 d . . . . .
N3 N 0.59746(17) 0.26813(9) 0.80560(7) 0.0262(3) Uani 1 1 d . . . . .
C4 C 0.7200(2) 0.30658(10) 0.75060(7) 0.0218(3) Uani 1 1 d . . . . .
C5 C 0.6963(2) 0.24644(11) 0.88829(8) 0.0291(3) Uani 1 1 d . . . . .
H5 H 0.6124 0.2176 0.9285 0.035 Uiso 1 1 calc R U . . .
C6 C 0.9414(2) 0.32619(10) 0.77235(8) 0.0244(3) Uani 1 1 d . . . . .
C7 C 0.4935(2) 0.25405(10) 0.60934(7) 0.0240(3) Uani 1 1 d . . . . .
C8 C 0.6054(2) 0.45264(10) 0.63573(8) 0.0248(3) Uani 1 1 d . . . . .
H8A H 0.5935 0.5016 0.6867 0.030 Uiso 1 1 calc R U . . .
H8B H 0.4755 0.4657 0.5901 0.030 Uiso 1 1 calc R U . . .
C9 C 1.0366(2) 0.30438(10) 0.85917(8) 0.0273(3) Uani 1 1 d . . . . .
H9 H 1.1867 0.3173 0.8782 0.033 Uiso 1 1 calc R U . . .
C10 C 0.9137(2) 0.26408(11) 0.91765(8) 0.0290(3) Uani 1 1 d . . . . .
H10 H 0.9776 0.2488 0.9770 0.035 Uiso 1 1 calc R U . . .
C11 C 1.0720(2) 0.36578(12) 0.70573(9) 0.0338(3) Uani 1 1 d . . . . .
H11A H 1.0545 0.3098 0.6571 0.041 Uiso 1 1 calc R U . . .
H11B H 1.2263 0.3663 0.7338 0.041 Uiso 1 1 calc R U . . .
C12 C 0.8035(2) 0.48759(11) 0.59965(8) 0.0321(3) Uani 1 1 d . . . . .
H12A H 0.7818 0.5659 0.5760 0.039 Uiso 1 1 calc R U . . .
H12B H 0.8181 0.4366 0.5502 0.039 Uiso 1 1 calc R U . . .
C13 C 1.0124(2) 0.48406(13) 0.66685(10) 0.0387(4) Uani 1 1 d . . . . .
H13A H 0.9994 0.5371 0.7154 0.046 Uiso 1 1 calc R U . . .
H13B H 1.1314 0.5118 0.6386 0.046 Uiso 1 1 calc R U . . .

loop_
_atom_site_aniso_label
_atom_site_aniso_U_11
_atom_site_aniso_U_22
_atom_site_aniso_U_33
_atom_site_aniso_U_23
_atom_site_aniso_U_13
_atom_site_aniso_U_12
C14A 0.045(4) 0.041(4) 0.023(3) 0.008(2) -0.010(2) -0.003(2)
C15A 0.061(2) 0.0301(16) 0.056(2) 0.0155(14) -0.0017(16) -0.0117(14)
C14B 0.056(4) 0.009(2) 0.028(5) 0.005(2) -0.001(3) -0.0041(19)
C15B 0.129(5) 0.0231(16) 0.041(2) -0.0005(14) -0.015(2) -0.011(2)
O18 0.0315(5) 0.0301(5) 0.0201(5) 0.0014(3) -0.0012(4) -0.0019(4)
N2 0.0253(6) 0.0211(5) 0.0191(5) 0.0026(4) 0.0000(4) 0.0013(4)
N3 0.0271(6) 0.0280(6) 0.0229(5) 0.0034(4) 0.0031(4) 0.0027(4)
C4 0.0261(6) 0.0193(6) 0.0191(6) -0.0005(4) 0.0013(5) 0.0033(5)
C5 0.0312(7) 0.0340(7) 0.0223(6) 0.0045(5) 0.0051(5) 0.0057(5)
C6 0.0260(7) 0.0205(6) 0.0257(6) 0.0009(4) 0.0022(5) 0.0046(5)
C7 0.0256(7) 0.0263(7) 0.0198(6) 0.0004(5) 0.0031(5) 0.0006(5)
C8 0.0268(7) 0.0208(6) 0.0249(6) 0.0023(4) -0.0009(5) 0.0021(5)
C9 0.0257(7) 0.0254(6) 0.0280(7) 0.0002(5) -0.0021(5) 0.0035(5)
C10 0.0356(7) 0.0294(7) 0.0199(6) 0.0008(5) -0.0001(5) 0.0079(5)
C11 0.0233(7) 0.0432(8) 0.0346(7) 0.0121(6) 0.0045(6) 0.0059(6)
C12 0.0311(8) 0.0300(7) 0.0336(7) 0.0110(5) 0.0018(6) 0.0000(5)
C13 0.0267(7) 0.0429(8) 0.0447(8) 0.0184(6) 0.0021(6) -0.0042(6)

loop_
_atom_type_symbol
_atom_type_description
_atom_type_scat_dispersion_real
_atom_type_scat_dispersion_imag
_atom_type_scat_source
C C 0.0181 0.0091
;
International Tables for Crystallography
(Vol. C, Tables 4.2.6.8 and 6.1.1.4)
;
H H 0.0000 0.0000
;
International Tables for Crystallography
(Vol. C, Table 6.1.1.4)
;
N N 0.0311 0.0180
;
International Tables for Crystallography
(Vol. C, Tables 4.2.6.8 and 6.1.1.4)
;
O O 0.0492 0.0322
;
International Tables for Crystallography
(Vol. C, Tables 4.2.6.8 and 6.1.1.4)
;

loop_
_geom_angle_atom_site_label_1
_geom_angle_atom_site_label_2
_geom_angle_atom_site_label_3
_geom_angle
C7 C14A C15A 113.1(8)
C7 C14A H14A 109.0
C15A C14A H14A 109.0
C7 C14A H14B 109.0
C15A C14A H14B 109.0
H14A C14A H14B 107.8
C14A C15A H15A 109.5
C14A C15A H15B 109.5
H15A C15A H15B 109.5
C14A C15A H15C 109.5
H15A C15A H15C 109.5
H15B C15A H15C 109.5
C15B C14B C7 110.4(9)
C15B C14B H14C 109.6
C7 C14B H14C 109.6
C15B C14B H14D 109.6
C7 C14B H14D 109.6
H14C C14B H14D 108.1
C14B C15B H15D 109.5
C14B C15B H15E 109.5
H15D C15B H15E 109.5
C14B C15B H15F 109.5
H15D C15B H15F 109.5
H15E C15B H15F 109.5
C7 N2 C4 123.27(10)
C7 N2 C8 119.25(9)
C4 N2 C8 117.16(9)
C4 N3 C5 116.95(11)
N3 C4 C6 125.11(11)
N3 C4 N2 115.93(10)
C6 C4 N2 118.93(10)
N3 C5 C10 123.09(12)
N3 C5 H5 118.5
C10 C5 H5 118.5
C9 C6 C4 116.02(11)
C9 C6 C11 121.66(11)
C4 C6 C11 122.30(11)
O18 C7 N2 121.15(11)
O18 C7 C14A 118.1(5)
N2 C7 C14A 120.5(5)
O18 C7 C14B 122.6(5)
N2 C7 C14B 116.3(5)
N2 C8 C12 113.18(10)
N2 C8 H8A 108.9
C12 C8 H8A 108.9
N2 C8 H8B 108.9
C12 C8 H8B 108.9
H8A C8 H8B 107.8
C10 C9 C6 120.16(12)
C10 C9 H9 119.9
C6 C9 H9 119.9
C5 C10 C9 118.66(12)
C5 C10 H10 120.7
C9 C10 H10 120.7
C6 C11 C13 115.03(11)
C6 C11 H11A 108.5
C13 C11 H11A 108.5
C6 C11 H11B 108.5
C13 C11 H11B 108.5
H11A C11 H11B 107.5
C8 C12 C13 114.13(10)
C8 C12 H12A 108.7
C13 C12 H12A 108.7
C8 C12 H12B 108.7
C13 C12 H12B 108.7
H12A C12 H12B 107.6
C12 C13 C11 114.34(12)
C12 C13 H13A 108.7
C11 C13 H13A 108.7
C12 C13 H13B 108.7
C11 C13 H13B 108.7
H13A C13 H13B 107.6

loop_
_geom_bond_atom_site_label_1
_geom_bond_atom_site_label_2
_geom_bond_distance
C14A C7 1.448(12)
C14A C15A 1.512(13)
C14A H14A 0.9900
C14A H14B 0.9900
C15A H15A 0.9800
C15A H15B 0.9800
C15A H15C 0.9800
C14B C15B 1.476(12)
C14B C7 1.573(12)
C14B H14C 0.9900
C14B H14D 0.9900
C15B H15D 0.9800
C15B H15E 0.9800
C15B H15F 0.9800
O18 C7 1.2253(14)
N2 C7 1.3634(15)
N2 C4 1.4324(14)
N2 C8 1.4743(15)
N3 C4 1.3290(16)
N3 C5 1.3410(16)
C4 C6 1.3926(18)
C5 C10 1.3777(19)
C5 H5 0.9500
C6 C9 1.3913(16)
C6 C11 1.5060(18)
C8 C12 1.5143(18)
C8 H8A 0.9900
C8 H8B 0.9900
C9 C10 1.3786(19)
C9 H9 0.9500
C10 H10 0.9500
C11 C13 1.5328(19)
C11 H11A 0.9900
C11 H11B 0.9900
C12 C13 1.5213(18)
C12 H12A 0.9900
C12 H12B 0.9900
C13 H13A 0.9900
C13 H13B 0.9900

loop_
_geom_torsion_atom_site_label_1
_geom_torsion_atom_site_label_2
_geom_torsion_atom_site_label_3
_geom_torsion_atom_site_label_4
_geom_torsion
C5 N3 C4 C6 -0.22(18)
C5 N3 C4 N2 -178.18(10)
C7 N2 C4 N3 -59.09(15)
C8 N2 C4 N3 114.32(12)
C7 N2 C4 C6 122.82(12)
C8 N2 C4 C6 -63.77(14)
C4 N3 C5 C10 1.14(18)
N3 C4 C6 C9 -0.82(18)
N2 C4 C6 C9 177.09(10)
N3 C4 C6 C11 177.68(12)
N2 C4 C6 C11 -4.42(17)
C4 N2 C7 O18 172.32(11)
C8 N2 C7 O18 -0.96(17)
C4 N2 C7 C14A -13.9(7)
C8 N2 C7 C14A 172.8(6)
C4 N2 C7 C14B -6.6(6)
C8 N2 C7 C14B -179.8(6)
C15A C14A C7 O18 -53.5(11)
C15A C14A C7 N2 132.5(7)
C15B C14B C7 O18 18.3(11)
C15B C14B C7 N2 -162.8(6)
C7 N2 C8 C12 -100.85(13)
C4 N2 C8 C12 85.46(12)
C4 C6 C9 C10 0.98(17)
C11 C6 C9 C10 -177.52(12)
N3 C5 C10 C9 -0.96(19)
C6 C9 C10 C5 -0.17(18)
C9 C6 C11 C13 -117.42(13)
C4 C6 C11 C13 64.17(17)
N2 C8 C12 C13 -65.08(14)
C8 C12 C13 C11 61.28(16)
C6 C11 C13 C12 -75.20(16)
